data_4037329
loop_
_publ_author_name
'Saint-Louis, Carl Jacky'
'Magill, Lacey L.'
'Wilson, Julie A.'
'Schroeder, Andrew R.'
'Harrell, Sarah E.'
'Jackson, Nicolle S.'
'Trindell, Jamie A.'
'Kim, Saraphina'
'Fisch, Alexander R.'
'Munro, Lyndsay'
'Catalano, Vincent J.'
'Webster, Charles Edwin'
'Vaughan, Pamela P.'
'Molek, Karen S.'
'Schrock, Alan K.'
'Huggins, Michael T.'

_publ_section_title
;
 The Synthesis and Characterization of Highly Fluorescent Polycyclic
 Azaborine Chromophores.
;
_journal_issue 22
_journal_name_full 'The Journal of organic chemistry'
_journal_page_first 10955
_journal_page_last 10963
_journal_paper_doi 10.1021/acs.joc.6b01998
_journal_volume 81
_journal_year 2016
_chemical_formula_sum 'C17 H17 N O4'
_chemical_formula_weight 299.31
_space_group_crystal_system orthorhombic
_space_group_IT_number 56
_space_group_name_Hall '-P 2ab 2ac'
_space_group_name_H-M_alt 'P c c n'
_atom_sites_solution_hydrogens geom
_audit_creation_method SHELXL-2013
_cell_angle_alpha 90
_cell_angle_beta 90
_cell_angle_gamma 90
_cell_formula_units_Z 8
_cell_length_a 16.6112(11)
_cell_length_b 24.0764(16)
_cell_length_c 7.0730(5)
_cell_measurement_reflns_used 6066
_cell_measurement_temperature 100(2)
_cell_measurement_theta_max 25.33
_cell_measurement_theta_min 2.45
_cell_volume 2828.8(3)
_computing_cell_refinement 'Bruker SAINT'
_computing_data_collection 'Bruker APEX2'
_computing_data_reduction 'Bruker SAINT'
_computing_molecular_graphics 'Bruker SHELXTL'
_computing_publication_material 'Bruker SHELXTL'
_computing_structure_refinement 'SHELXL-2013 (Sheldrick, 2013)'
_computing_structure_solution 'SHELXS-97 (Sheldrick 2008)'
_diffrn_ambient_temperature 100(2)
_diffrn_measured_fraction_theta_full 1.0
_diffrn_measured_fraction_theta_max 1.000
_diffrn_measurement_device_type 'Bruker APEX-II CCD'
_diffrn_measurement_method '\f and \w scans'
_diffrn_radiation_type MoK\a
_diffrn_radiation_wavelength 0.71073
_diffrn_reflns_av_R_equivalents 0.0731
_diffrn_reflns_av_unetI/netI 0.0252
_diffrn_reflns_Laue_measured_fraction_full 1.0
_diffrn_reflns_Laue_measured_fraction_max 1.000
_diffrn_reflns_limit_h_max 19
_diffrn_reflns_limit_h_min -19
_diffrn_reflns_limit_k_max 28
_diffrn_reflns_limit_k_min -28
_diffrn_reflns_limit_l_max 8
_diffrn_reflns_limit_l_min -8
_diffrn_reflns_number 37772
_diffrn_reflns_point_group_measured_fraction_full 1.0
_diffrn_reflns_point_group_measured_fraction_max 1.000
_diffrn_reflns_theta_full 25.242
_diffrn_reflns_theta_max 24.997
_diffrn_reflns_theta_min 1.489
_exptl_absorpt_coefficient_mu 0.101
_exptl_absorpt_correction_T_max 0.7452
_exptl_absorpt_correction_T_min 0.6996
_exptl_absorpt_correction_type multi-scan
_exptl_absorpt_process_details SADABS
_exptl_crystal_colour yellow
_exptl_crystal_density_diffrn 1.406
_exptl_crystal_description needle
_exptl_crystal_F_000 1264
_exptl_crystal_size_max 0.540
_exptl_crystal_size_mid 0.047
_exptl_crystal_size_min 0.024
_refine_diff_density_max 0.328
_refine_diff_density_min -0.248
_refine_diff_density_rms 0.048
_refine_ls_extinction_method none
_refine_ls_goodness_of_fit_ref 1.017
_refine_ls_hydrogen_treatment constr
_refine_ls_matrix_type full
_refine_ls_number_parameters 203
_refine_ls_number_reflns 2499
_refine_ls_number_restraints 0
_refine_ls_restrained_S_all 1.017
_refine_ls_R_factor_all 0.0637
_refine_ls_R_factor_gt 0.0440
_refine_ls_shift/su_max 0.000
_refine_ls_shift/su_mean 0.000
_refine_ls_structure_factor_coef Fsqd
_refine_ls_weighting_details 'w=1/[\s^2^(Fo^2^)+(0.0560P)^2^+1.7373P] where P=(Fo^2^+2Fc^2^)/3'
_refine_ls_weighting_scheme calc
_refine_ls_wR_factor_gt 0.1034
_refine_ls_wR_factor_ref 0.1108
_reflns_Friedel_coverage 0.000
_reflns_number_gt 1926
_reflns_number_total 2499
_reflns_threshold_expression 'I > 2\s(I)'
_cod_data_source_file jo6b01998_si_001.cif
_cod_data_source_block uwf200_0ma
_cod_database_code 4037329
_shelx_space_group_comment
; 
The symmetry employed for this shelxl refinement is uniquely defined 
by the following loop, which should always be used as a source of 
symmetry information in preference to the above space-group names. 
They are only intended as comments. 
;
_shelx_estimated_absorpt_t_min 0.948
_shelx_estimated_absorpt_t_max 0.998
_shelxl_version_number 2013-3

loop_
_space_group_symop_operation_xyz
'x, y, z'
'x+1/2, -y, -z+1/2'
'-x, y+1/2, -z+1/2'
'-x+1/2, -y+1/2, z'
'-x, -y, -z'
'-x-1/2, y, z-1/2'
'x, -y-1/2, z-1/2'
'x-1/2, y-1/2, -z'

loop_
_atom_site_label
_atom_site_type_symbol
_atom_site_fract_x
_atom_site_fract_y
_atom_site_fract_z
_atom_site_U_iso_or_equiv
_atom_site_adp_type
_atom_site_occupancy
_atom_site_site_symmetry_order
_atom_site_calc_flag
_atom_site_refinement_flags_posn
_atom_site_refinement_flags_adp
N1 N 0.23259(9) 0.45571(6) 0.8954(2) 0.0151(4) Uani 1 1 d . .
C1 C 0.23294(12) 0.39856(8) 0.8381(3) 0.0177(4) Uani 1 1 d . .
C2 C 0.31880(12) 0.38320(8) 0.8203(3) 0.0181(4) Uani 1 1 d . .
C3 C 0.36458(12) 0.42736(8) 0.8634(3) 0.0172(4) Uani 1 1 d . .
C4 C 0.31258(11) 0.47407(8) 0.9110(3) 0.0150(4) Uani 1 1 d . .
C5 C 0.33034(11) 0.52640(8) 0.9597(3) 0.0146(4) Uani 1 1 d . .
H5A H 0.3848 0.5381 0.9687 0.018 Uiso 1 1 calc R U
C6 C 0.26595(11) 0.56478(7) 0.9982(3) 0.0142(4) Uani 1 1 d . .
C7 C 0.28112(11) 0.62070(8) 1.0478(3) 0.0153(4) Uani 1 1 d . .
C8 C 0.21843(11) 0.65613(8) 1.0869(3) 0.0175(4) Uani 1 1 d . .
H8A H 0.2290 0.6937 1.1191 0.021 Uiso 1 1 calc R U
C9 C 0.13898(11) 0.63672(8) 1.0792(3) 0.0173(4) Uani 1 1 d . .
C10 C 0.12147(12) 0.58281(8) 1.0283(3) 0.0169(4) Uani 1 1 d . .
H10A H 0.0674 0.5702 1.0218 0.020 Uiso 1 1 calc R U
C11 C 0.18574(11) 0.54718(8) 0.9863(3) 0.0152(4) Uani 1 1 d . .
C12 C 0.16518(12) 0.48950(8) 0.9289(3) 0.0169(4) Uani 1 1 d . .
C13 C 0.34267(13) 0.32543(8) 0.7642(3) 0.0241(5) Uani 1 1 d . .
H13A H 0.3011 0.3102 0.6783 0.029 Uiso 1 1 calc R U
H13B H 0.3939 0.3272 0.6930 0.029 Uiso 1 1 calc R U
C14 C 0.3529(2) 0.28690(10) 0.9260(4) 0.0532(8) Uani 1 1 d . .
H14A H 0.3634 0.2493 0.8786 0.080 Uiso 1 1 calc R U
H14B H 0.3037 0.2867 1.0025 0.080 Uiso 1 1 calc R U
H14C H 0.3983 0.2992 1.0039 0.080 Uiso 1 1 calc R U
C15 C 0.45391(12) 0.43288(8) 0.8679(3) 0.0230(5) Uani 1 1 d . .
H15A H 0.4786 0.3972 0.8352 0.034 Uiso 1 1 calc R U
H15B H 0.4711 0.4439 0.9951 0.034 Uiso 1 1 calc R U
H15C H 0.4708 0.4612 0.7766 0.034 Uiso 1 1 calc R U
C16 C 0.37886(12) 0.69222(8) 1.0916(3) 0.0234(5) Uani 1 1 d . .
H16A H 0.4373 0.6977 1.0858 0.035 Uiso 1 1 calc R U
H16B H 0.3594 0.7018 1.2182 0.035 Uiso 1 1 calc R U
H16C H 0.3526 0.7161 0.9978 0.035 Uiso 1 1 calc R U
C17 C 0.00160(12) 0.65594(9) 1.1513(3) 0.0282(5) Uani 1 1 d . .
H17A H -0.0332 0.6869 1.1893 0.042 Uiso 1 1 calc R U
H17B H 0.0010 0.6273 1.2498 0.042 Uiso 1 1 calc R U
H17C H -0.0181 0.6401 1.0324 0.042 Uiso 1 1 calc R U
O1 O 0.17391(8) 0.37019(5) 0.8118(2) 0.0245(4) Uani 1 1 d . .
O2 O 0.36029(8) 0.63538(5) 1.0520(2) 0.0196(3) Uani 1 1 d . .
O3 O 0.08234(8) 0.67576(5) 1.1256(2) 0.0227(4) Uani 1 1 d . .
O4 O 0.09671(8) 0.47228(6) 0.9128(2) 0.0231(4) Uani 1 1 d . .

loop_
_atom_site_aniso_label
_atom_site_aniso_U_11
_atom_site_aniso_U_22
_atom_site_aniso_U_33
_atom_site_aniso_U_23
_atom_site_aniso_U_13
_atom_site_aniso_U_12
N1 0.0178(8) 0.0115(8) 0.0160(8) -0.0003(7) -0.0004(6) -0.0008(6)
C1 0.0300(12) 0.0140(10) 0.0092(10) 0.0012(8) -0.0006(8) -0.0023(9)
C2 0.0297(11) 0.0130(10) 0.0117(10) 0.0015(8) -0.0003(8) 0.0028(9)
C3 0.0251(11) 0.0151(10) 0.0114(10) 0.0037(8) 0.0015(8) 0.0037(8)
C4 0.0194(10) 0.0154(10) 0.0103(9) 0.0026(8) 0.0003(8) 0.0011(8)
C5 0.0165(9) 0.0148(10) 0.0125(10) 0.0047(8) 0.0003(7) 0.0002(8)
C6 0.0187(10) 0.0136(9) 0.0103(9) 0.0033(8) -0.0007(7) 0.0008(8)
C7 0.0184(10) 0.0159(10) 0.0114(9) 0.0028(8) 0.0001(7) -0.0007(8)
C8 0.0257(11) 0.0130(9) 0.0138(10) 0.0008(8) 0.0003(8) 0.0010(8)
C9 0.0207(10) 0.0188(10) 0.0123(10) 0.0042(8) 0.0004(8) 0.0058(8)
C10 0.0184(10) 0.0191(10) 0.0131(10) 0.0026(8) 0.0002(8) 0.0014(8)
C11 0.0207(10) 0.0149(10) 0.0100(9) 0.0027(8) -0.0008(8) 0.0005(8)
C12 0.0217(10) 0.0171(10) 0.0118(10) 0.0027(8) -0.0003(8) 0.0001(8)
C13 0.0344(12) 0.0154(10) 0.0224(12) -0.0020(9) 0.0004(9) 0.0032(9)
C14 0.102(2) 0.0235(13) 0.0341(15) 0.0052(11) 0.0211(15) 0.0271(14)
C15 0.0233(11) 0.0195(10) 0.0261(11) 0.0005(9) 0.0014(9) 0.0044(9)
C16 0.0257(11) 0.0160(10) 0.0284(12) -0.0028(9) 0.0017(9) -0.0039(9)
C17 0.0200(11) 0.0295(12) 0.0350(13) -0.0011(10) 0.0022(9) 0.0062(9)
O1 0.0304(8) 0.0181(7) 0.0249(8) -0.0025(6) -0.0020(6) -0.0065(6)
O2 0.0200(7) 0.0132(7) 0.0257(8) -0.0015(6) 0.0010(6) -0.0033(6)
O3 0.0205(7) 0.0188(7) 0.0286(8) -0.0006(6) 0.0027(6) 0.0067(6)
O4 0.0193(8) 0.0223(8) 0.0278(8) -0.0021(6) -0.0006(6) -0.0041(6)

loop_
_atom_type_symbol
_atom_type_description
_atom_type_scat_dispersion_real
_atom_type_scat_dispersion_imag
_atom_type_scat_source
C C 0.0033 0.0016 'International Tables Vol C Tables 4.2.6.8 and 6.1.1.4'
H H 0.0000 0.0000 'International Tables Vol C Tables 4.2.6.8 and 6.1.1.4'
N N 0.0061 0.0033 'International Tables Vol C Tables 4.2.6.8 and 6.1.1.4'
O O 0.0106 0.0060 'International Tables Vol C Tables 4.2.6.8 and 6.1.1.4'

loop_
_geom_angle_atom_site_label_1
_geom_angle_atom_site_label_2
_geom_angle_atom_site_label_3
_geom_angle
C12 N1 C4 123.96(15)
C12 N1 C1 127.35(15)
C4 N1 C1 108.67(15)
O1 C1 N1 125.59(17)
O1 C1 C2 128.87(17)
N1 C1 C2 105.54(15)
C3 C2 C1 109.20(16)
C3 C2 C13 130.16(18)
C1 C2 C13 120.64(17)
C2 C3 C4 109.14(17)
C2 C3 C15 129.77(18)
C4 C3 C15 121.09(17)
C5 C4 N1 121.65(17)
C5 C4 C3 130.91(18)
N1 C4 C3 107.44(15)
C4 C5 C6 119.27(17)
C4 C5 H5A 120.4
C6 C5 H5A 120.4
C11 C6 C7 118.20(17)
C11 C6 C5 120.08(17)
C7 C6 C5 121.72(17)
O2 C7 C8 124.47(17)
O2 C7 C6 115.13(16)
C8 C7 C6 120.40(17)
C7 C8 C9 119.93(17)
C7 C8 H8A 120.0
C9 C8 H8A 120.0
O3 C9 C10 124.33(17)
O3 C9 C8 114.13(17)
C10 C9 C8 121.54(18)
C9 C10 C11 118.11(18)
C9 C10 H10A 120.9
C11 C10 H10A 120.9
C6 C11 C10 121.79(17)
C6 C11 C12 121.17(17)
C10 C11 C12 117.04(17)
O4 C12 N1 122.16(17)
O4 C12 C11 124.00(18)
N1 C12 C11 113.84(16)
C14 C13 C2 113.97(18)
C14 C13 H13A 108.8
C2 C13 H13A 108.8
C14 C13 H13B 108.8
C2 C13 H13B 108.8
H13A C13 H13B 107.7
C13 C14 H14A 109.5
C13 C14 H14B 109.5
H14A C14 H14B 109.5
C13 C14 H14C 109.5
H14A C14 H14C 109.5
H14B C14 H14C 109.5
C3 C15 H15A 109.5
C3 C15 H15B 109.5
H15A C15 H15B 109.5
C3 C15 H15C 109.5
H15A C15 H15C 109.5
H15B C15 H15C 109.5
O2 C16 H16A 109.5
O2 C16 H16B 109.5
H16A C16 H16B 109.5
O2 C16 H16C 109.5
H16A C16 H16C 109.5
H16B C16 H16C 109.5
O3 C17 H17A 109.5
O3 C17 H17B 109.5
H17A C17 H17B 109.5
O3 C17 H17C 109.5
H17A C17 H17C 109.5
H17B C17 H17C 109.5
C7 O2 C16 117.44(15)
C9 O3 C17 116.36(15)

loop_
_geom_bond_atom_site_label_1
_geom_bond_atom_site_label_2
_geom_bond_distance
N1 C12 1.404(2)
N1 C4 1.405(2)
N1 C1 1.434(2)
C1 O1 1.209(2)
C1 C2 1.479(3)
C2 C3 1.342(3)
C2 C13 1.500(3)
C3 C4 1.457(3)
C3 C15 1.490(3)
C4 C5 1.339(3)
C5 C6 1.440(3)
C5 H5A 0.9500
C6 C11 1.401(3)
C6 C7 1.414(3)
C7 O2 1.362(2)
C7 C8 1.374(3)
C8 C9 1.401(3)
C8 H8A 0.9500
C9 O3 1.370(2)
C9 C10 1.378(3)
C10 C11 1.401(3)
C10 H10A 0.9500
C11 C12 1.487(3)
C12 O4 1.216(2)
C13 C14 1.483(3)
C13 H13A 0.9900
C13 H13B 0.9900
C14 H14A 0.9800
C14 H14B 0.9800
C14 H14C 0.9800
C15 H15A 0.9800
C15 H15B 0.9800
C15 H15C 0.9800
C16 O2 1.430(2)
C16 H16A 0.9800
C16 H16B 0.9800
C16 H16C 0.9800
C17 O3 1.435(2)
C17 H17A 0.9800
C17 H17B 0.9800
C17 H17C 0.9800

loop_
_geom_torsion_atom_site_label_1
_geom_torsion_atom_site_label_2
_geom_torsion_atom_site_label_3
_geom_torsion_atom_site_label_4
_geom_torsion
C12 N1 C1 O1 -1.0(3)
C4 N1 C1 O1 179.97(18)
C12 N1 C1 C2 179.22(17)
C4 N1 C1 C2 0.18(19)
O1 C1 C2 C3 -179.8(2)
N1 C1 C2 C3 0.0(2)
O1 C1 C2 C13 -0.5(3)
N1 C1 C2 C13 179.25(17)
C1 C2 C3 C4 -0.2(2)
C13 C2 C3 C4 -179.33(19)
C1 C2 C3 C15 179.49(19)
C13 C2 C3 C15 0.4(4)
C12 N1 C4 C5 -0.2(3)
C1 N1 C4 C5 178.92(17)
C12 N1 C4 C3 -179.38(16)
C1 N1 C4 C3 -0.29(19)
C2 C3 C4 C5 -178.8(2)
C15 C3 C4 C5 1.5(3)
C2 C3 C4 N1 0.3(2)
C15 C3 C4 N1 -179.41(17)
N1 C4 C5 C6 0.4(3)
C3 C4 C5 C6 179.41(18)
C4 C5 C6 C11 0.5(3)
C4 C5 C6 C7 -179.15(18)
C11 C6 C7 O2 -178.37(16)
C5 C6 C7 O2 1.3(3)
C11 C6 C7 C8 1.4(3)
C5 C6 C7 C8 -178.91(17)
O2 C7 C8 C9 -179.73(17)
C6 C7 C8 C9 0.5(3)
C7 C8 C9 O3 178.51(17)
C7 C8 C9 C10 -1.7(3)
O3 C9 C10 C11 -179.36(17)
C8 C9 C10 C11 0.9(3)
C7 C6 C11 C10 -2.2(3)
C5 C6 C11 C10 178.05(17)
C7 C6 C11 C12 178.00(17)
C5 C6 C11 C12 -1.7(3)
C9 C10 C11 C6 1.1(3)
C9 C10 C11 C12 -179.12(17)
C4 N1 C12 O4 179.46(17)
C1 N1 C12 O4 0.6(3)
C4 N1 C12 C11 -0.9(2)
C1 N1 C12 C11 -179.82(17)
C6 C11 C12 O4 -178.56(19)
C10 C11 C12 O4 1.7(3)
C6 C11 C12 N1 1.8(2)
C10 C11 C12 N1 -177.94(16)
C3 C2 C13 C14 89.5(3)
C1 C2 C13 C14 -89.6(3)
C8 C7 O2 C16 -3.0(3)
C6 C7 O2 C16 176.79(17)
C10 C9 O3 C17 10.4(3)
C8 C9 O3 C17 -169.79(17)
